data_7037879
loop_
_publ_author_name
'Abrahams, Brendan F.'
'Dharma, A. David'
'Dyett, Brendan'
'Hudson, Timothy A.'
'Maynard-Casely, Helen'
'Kingsbury, Christopher J.'
'McCormick, Laura J.'
'Robson, Richard'
'Sutton, Ashley L.'
'White, Keith F.'

_publ_section_title
;
 An indirect generation of 1D M(II)-2,5-dihydroxybenzoquinone coordination
 polymers, their structural rearrangements and generation of materials
 with a high affinity for H2, CO2 and CH4.
;
_journal_issue 4
_journal_name_full 'Dalton transactions (Cambridge, England : 2003)'
_journal_page_first 1339
_journal_page_last 1344
_journal_paper_doi 10.1039/c5dt04095g
_journal_volume 45
_journal_year 2016
_chemical_formula_sum 'C6 H6 O6 Zn'
_chemical_formula_weight 239.48
_space_group_crystal_system monoclinic
_space_group_IT_number 12
_space_group_name_Hall '-C 2y'
_space_group_name_H-M_alt 'C 1 2/m 1'
_symmetry_space_group_name_Hall '-C 2y'
_symmetry_space_group_name_H-M 'C 1 2/m 1'
_atom_sites_solution_hydrogens mixed
_audit_creation_method SHELXL-2014/7
_audit_update_record
;
2015-10-18 deposited with the CCDC.
2015-12-22 downloaded from the CCDC.
;
_cell_angle_alpha 90
_cell_angle_beta 113.45(3)
_cell_angle_gamma 90
_cell_formula_units_Z 2
_cell_length_a 6.7149(17)
_cell_length_b 7.7544(13)
_cell_length_c 7.8421(17)
_cell_measurement_reflns_used 387
_cell_measurement_temperature 130(1)
_cell_measurement_theta_max 72.374
_cell_measurement_theta_min 6.145
_cell_volume 374.61(16)
_computing_cell_refinement
;
CrysAlisPro, Agilent Technologies,
Version 1.171.37.34 (release 22-05-2014 CrysAlis171 .NET)
(compiled May 22 2014,16:03:01)
;
_computing_data_collection
;
CrysAlisPro, Agilent Technologies,
Version 1.171.37.34 (release 22-05-2014 CrysAlis171 .NET)
(compiled May 22 2014,16:03:01)
;
_computing_data_reduction
;
CrysAlisPro, Agilent Technologies,
Version 1.171.37.34 (release 22-05-2014 CrysAlis171 .NET)
(compiled May 22 2014,16:03:01)
;
_computing_structure_refinement 'SHELXL-2014/7 (Sheldrick, 2014)'
_computing_structure_solution 'SHELXT-2014/7 (Sheldrick, 2014)'
_diffrn_ambient_temperature 130(2)
_diffrn_detector_area_resol_mean 10.2273
_diffrn_measured_fraction_theta_full 1.000
_diffrn_measured_fraction_theta_max 0.997
_diffrn_measurement_device_type 'SuperNova (Cu) X-ray Source'
_diffrn_measurement_method '\w scans'
_diffrn_radiation_type CuK\a
_diffrn_radiation_wavelength 1.54184
_diffrn_reflns_av_R_equivalents 0.0257
_diffrn_reflns_av_unetI/netI 0.0385
_diffrn_reflns_laue_measured_fraction_full 1.000
_diffrn_reflns_laue_measured_fraction_max 0.997
_diffrn_reflns_limit_h_max 8
_diffrn_reflns_limit_h_min -8
_diffrn_reflns_limit_k_max 8
_diffrn_reflns_limit_k_min -9
_diffrn_reflns_limit_l_max 6
_diffrn_reflns_limit_l_min -9
_diffrn_reflns_number 757
_diffrn_reflns_point_group_measured_fraction_full 1.000
_diffrn_reflns_point_group_measured_fraction_max 0.997
_diffrn_reflns_theta_full 67.684
_diffrn_reflns_theta_max 69.511
_diffrn_reflns_theta_min 6.152
_diffrn_source 'sealed X-ray tube'
_exptl_absorpt_coefficient_mu 4.622
_exptl_absorpt_correction_T_max 0.943
_exptl_absorpt_correction_T_min 0.914
_exptl_absorpt_correction_type gaussian
_exptl_absorpt_process_details
;
CrysAlisPro, Agilent Technologies,
Version 1.171.37.34 (release 22-05-2014 CrysAlis171 .NET)
(compiled May 22 2014,16:03:01)
Numerical absorption correction based on gaussian integration over
            a multifaceted crystal model
Empirical absorption correction using spherical harmonics,
 implemented in SCALE3 ABSPACK scaling algorithm.
;
_exptl_crystal_colour red
_exptl_crystal_density_diffrn 2.123
_exptl_crystal_description block
_exptl_crystal_F_000 240
_exptl_crystal_size_max 0.032
_exptl_crystal_size_mid 0.022
_exptl_crystal_size_min 0.020
_refine_diff_density_max 0.478
_refine_diff_density_min -0.334
_refine_diff_density_rms 0.092
_refine_ls_extinction_method none
_refine_ls_goodness_of_fit_ref 1.128
_refine_ls_hydrogen_treatment mixed
_refine_ls_matrix_type full
_refine_ls_number_parameters 38
_refine_ls_number_reflns 381
_refine_ls_number_restraints 1
_refine_ls_restrained_S_all 1.130
_refine_ls_R_factor_all 0.0378
_refine_ls_R_factor_gt 0.0340
_refine_ls_shift/su_max 0.000
_refine_ls_shift/su_mean 0.000
_refine_ls_structure_factor_coef Fsqd
_refine_ls_weighting_details 'w=1/[\s^2^(Fo^2^)+(0.0372P)^2^+0.7189P] where P=(Fo^2^+2Fc^2^)/3'
_refine_ls_weighting_scheme calc
_refine_ls_wR_factor_gt 0.0851
_refine_ls_wR_factor_ref 0.0893
_reflns_Friedel_coverage 0.000
_reflns_number_gt 360
_reflns_number_total 381
_reflns_threshold_expression 'I > 2\s(I)'
_cod_data_source_file c5dt04095g2.cif
_cod_data_source_block transZndhbqH2O2
_cod_depositor_comments 'Adding full bibliography for 7037876--7037879.cif.'
_cod_original_cell_volume 374.60(16)
_cod_database_code 7037879
_shelx_shelxl_version_number 2014/7
_shelx_space_group_comment
;
The symmetry employed for this shelxl refinement is uniquely defined
by the following loop, which should always be used as a source of
symmetry information in preference to the above space-group names.
They are only intended as comments.
;

loop_
_space_group_symop_operation_xyz
'x, y, z'
'-x, y, -z'
'x+1/2, y+1/2, z'
'-x+1/2, y+1/2, -z'
'-x, -y, -z'
'x, -y, z'
'-x+1/2, -y+1/2, -z'
'x+1/2, -y+1/2, z'

loop_
_atom_site_label
_atom_site_type_symbol
_atom_site_fract_x
_atom_site_fract_y
_atom_site_fract_z
_atom_site_U_iso_or_equiv
_atom_site_adp_type
_atom_site_occupancy
_atom_site_site_symmetry_order
_atom_site_calc_flag
_atom_site_refinement_flags_posn
_atom_site_refinement_flags_adp
_atom_site_refinement_flags_occupancy
Zn1 Zn 0.5000 0.5000 0.5000 0.0293(3) Uani 1 4 d S T P
O1 O 0.5026(4) 0.3285(3) 0.2993(3) 0.0304(6) Uani 1 1 d . . .
O1W O 0.8430(7) 0.5000 0.6210(7) 0.0529(12) Uani 1 2 d DS T P
C1 C 0.5011(5) 0.4005(4) 0.1539(4) 0.0284(8) Uani 1 1 d . . .
C2 C 0.5000 0.3110(6) 0.0000 0.0286(10) Uani 1 2 d S T P
H1 H 0.5000 0.1885 0.0000 0.034 Uiso 1 2 calc R U P
H1W H 0.915(6) 0.586(4) 0.648(5) 0.043(12) Uiso 1 1 d D . .

loop_
_atom_site_aniso_label
_atom_site_aniso_U_11
_atom_site_aniso_U_22
_atom_site_aniso_U_33
_atom_site_aniso_U_23
_atom_site_aniso_U_13
_atom_site_aniso_U_12
Zn1 0.0387(6) 0.0202(5) 0.0276(5) 0.000 0.0117(4) 0.000
O1 0.0448(13) 0.0198(11) 0.0272(11) 0.0016(9) 0.0148(10) 0.0012(10)
O1W 0.036(2) 0.0180(19) 0.086(3) 0.000 0.004(2) 0.000
C1 0.0287(16) 0.0221(18) 0.0315(17) 0.0009(13) 0.0089(14) 0.0000(13)
C2 0.035(2) 0.019(2) 0.032(2) 0.000 0.0141(19) 0.000

loop_
_atom_type_symbol
_atom_type_description
_atom_type_scat_dispersion_real
_atom_type_scat_dispersion_imag
_atom_type_scat_source
C C 0.0181 0.0091 'International Tables Vol C Tables 4.2.6.8 and 6.1.1.4'
H H 0.0000 0.0000 'International Tables Vol C Tables 4.2.6.8 and 6.1.1.4'
O O 0.0492 0.0322 'International Tables Vol C Tables 4.2.6.8 and 6.1.1.4'
Zn Zn -1.5491 0.6778 'International Tables Vol C Tables 4.2.6.8 and 6.1.1.4'

loop_
_geom_angle_atom_site_label_1
_geom_angle_atom_site_label_2
_geom_angle_atom_site_label_3
_geom_angle
_geom_angle_site_symmetry_1
_geom_angle_site_symmetry_3
O1 Zn1 O1 99.84(12) 5_666 6_565
O1 Zn1 O1 80.16(12) 5_666 2_656
O1 Zn1 O1 180.0 6_565 2_656
O1 Zn1 O1 180.0 5_666 .
O1 Zn1 O1 80.16(12) 6_565 .
O1 Zn1 O1 99.84(12) 2_656 .
O1 Zn1 O1W 89.79(13) 5_666 .
O1 Zn1 O1W 90.21(13) 6_565 .
O1 Zn1 O1W 89.79(13) 2_656 .
O1 Zn1 O1W 90.21(13) . .
O1 Zn1 O1W 90.21(13) 5_666 5_666
O1 Zn1 O1W 89.79(13) 6_565 5_666
O1 Zn1 O1W 90.21(13) 2_656 5_666
O1 Zn1 O1W 89.79(13) . 5_666
O1W Zn1 O1W 180.0 . 5_666
C1 O1 Zn1 113.8(2) . .
Zn1 O1W H1W 124(3) . .
O1 C1 C2 123.9(3) . .
O1 C1 C1 116.16(18) . 6_565
C2 C1 C1 119.9(2) . 6_565
C1 C2 C1 120.1(4) . 2_655
C1 C2 H1 119.9 . .
C1 C2 H1 119.9 2_655 .

loop_
_geom_bond_atom_site_label_1
_geom_bond_atom_site_label_2
_geom_bond_distance
_geom_bond_site_symmetry_2
Zn1 O1 2.066(2) 5_666
Zn1 O1 2.066(2) 6_565
Zn1 O1 2.066(2) 2_656
Zn1 O1 2.066(2) .
Zn1 O1W 2.113(4) .
Zn1 O1W 2.113(4) 5_666
O1 C1 1.266(4) .
O1W H1W 0.802(19) .
C1 C2 1.390(4) .
C1 C1 1.543(7) 6_565
C2 C1 1.390(4) 2_655
C2 H1 0.9500 .
